data_4078953
loop_
_publ_author_name
'Baker, Robert W.'
'Radzey, Hanna'
'Lucas, Nigel T.'
'Turner, Peter'

_publ_section_title
;
 Stereospecific Syntheses and Structures of Planar Chiral Bidentate
 \h5:\kS-Indenyl-Sulfanyl and-Sulfinyl Complexes of Rhodium(III)
;
_journal_issue 15
_journal_name_full Organometallics
_journal_page_first 5622
_journal_paper_doi 10.1021/om300581r
_journal_volume 31
_journal_year 2012
_chemical_absolute_configuration ad
_chemical_formula_moiety 'C21 H17 Cl2 O Rh S, C6 H6'
_chemical_formula_sum 'C27 H23 Cl2 O Rh S'
_chemical_formula_weight 569.32
_chemical_name_systematic
;
(pS,S~S~)-Dichloro[(1,2,3,3a,7a-\h)-1-[2-(methylsulfinyl-\kS)-1-naphthyl]-
2-methyl-1H-inden-1-yl]rhodium
;
_space_group_IT_number 19
_symmetry_cell_setting orthorhombic
_symmetry_Int_Tables_number 19
_symmetry_space_group_name_Hall 'P 2ac 2ab'
_symmetry_space_group_name_H-M 'P 21 21 21'
_atom_sites_solution_hydrogens geom
_atom_sites_solution_primary direct
_atom_sites_solution_secondary difmap
_audit_block_code rwb11pt1
_audit_creation_method SHELXL-97
_cell_angle_alpha 90.00
_cell_angle_beta 90.00
_cell_angle_gamma 90.00
_cell_formula_units_Z 4
_cell_length_a 10.69015(18)
_cell_length_b 14.5286(2)
_cell_length_c 15.0235(2)
_cell_measurement_reflns_used 8914
_cell_measurement_temperature 150(2)
_cell_measurement_theta_max 31.0
_cell_measurement_theta_min 2.8
_cell_volume 2333.34(6)
_computing_cell_refinement
;
CrysAlisPro, Agilent Technologies,
Version 1.171.35.11 (release 16-05-2011 CrysAlis171 .NET)
(compiled May 16 2011,17:55:39)
;
_computing_data_collection
;
CrysAlisPro, Agilent Technologies,
Version 1.171.35.11 (release 16-05-2011 CrysAlis171 .NET)
(compiled May 16 2011,17:55:39)
;
_computing_data_reduction
;
CrysAlisPro, Agilent Technologies,
Version 1.171.35.11 (release 16-05-2011 CrysAlis171 .NET)
(compiled May 16 2011,17:55:39)
;
_computing_molecular_graphics
;
  xtal 3.6 (Hall,du Boulay, D.J. & Olthof-Hazekamp, R. 1999)
  ORTEPII  (Johnson,C.K., 1976) 
  WinGX (Farrugia, 1999)
;
_computing_structure_refinement 'SHELXL-97 (Sheldrick, 1997)'
_computing_structure_solution 'SIR97 (Altomare, et. al. 1997)'
_diffrn_ambient_temperature 150(2)
_diffrn_crystal_treatment
;
attached with Exxon Paratone N, to a short length 
of fibre supported on a thin piece of copper wire 
inserted in a copper mounting pin.  The crystal was 
quenched in a cold nitrogen gas stream from an 
Oxford Cryosystems Cryostream. 
;
_diffrn_detector_area_resol_mean 10.5861
_diffrn_measured_fraction_theta_full 0.998
_diffrn_measured_fraction_theta_max 0.935
_diffrn_measurement_device_type 'SuperNova, Dual, Cu at zero, Atlas'
_diffrn_measurement_method \w
_diffrn_radiation_monochromator mirror
_diffrn_radiation_source 'SuperNova (Mo) X-ray Source'
_diffrn_radiation_type 'Mo K\a'
_diffrn_radiation_wavelength 0.71073
_diffrn_reflns_av_R_equivalents 0.0647
_diffrn_reflns_av_sigmaI/netI 0.0649
_diffrn_reflns_limit_h_max 14
_diffrn_reflns_limit_h_min -15
_diffrn_reflns_limit_k_max 20
_diffrn_reflns_limit_k_min -20
_diffrn_reflns_limit_l_max 21
_diffrn_reflns_limit_l_min -21
_diffrn_reflns_number 31277
_diffrn_reflns_theta_full 27.50
_diffrn_reflns_theta_max 31.10
_diffrn_reflns_theta_min 2.80
_exptl_absorpt_coefficient_mu 1.069
_exptl_absorpt_correction_T_max 1.000
_exptl_absorpt_correction_T_min 0.781
_exptl_absorpt_correction_type multi-scan
_exptl_absorpt_process_details
;
CrysAlisPro, Agilent Technologies,
Version 1.171.35.11 (release 16-05-2011 CrysAlis171 .NET)
(compiled May 16 2011,17:55:39)
Empirical absorption correction using spherical harmonics,
 implemented in SCALE3 ABSPACK scaling algorithm.
;
_exptl_crystal_colour brown
_exptl_crystal_density_diffrn 1.621
_exptl_crystal_density_method 'not measured'
_exptl_crystal_description 'cut thin blade'
_exptl_crystal_F_000 1152
_exptl_crystal_size_max 0.3
_exptl_crystal_size_mid 0.03
_exptl_crystal_size_min 0.016
_refine_diff_density_max 0.526
_refine_diff_density_min -0.594
_refine_diff_density_rms 0.119
_refine_ls_abs_structure_details 'Flack H D (1983), Acta Cryst. A39, 876-881'
_refine_ls_abs_structure_Flack 0.00(2)
_refine_ls_extinction_method none
_refine_ls_goodness_of_fit_ref 1.201
_refine_ls_hydrogen_treatment constr
_refine_ls_matrix_type full
_refine_ls_number_parameters 292
_refine_ls_number_reflns 6834
_refine_ls_number_restraints 0
_refine_ls_restrained_S_all 1.201
_refine_ls_R_factor_all 0.0542
_refine_ls_R_factor_gt 0.0385
_refine_ls_shift/su_max 0.000
_refine_ls_shift/su_mean 0.000
_refine_ls_structure_factor_coef Fsqd
_refine_ls_weighting_details 'calc w=1/[\s^2^(Fo^2^)+(0.0050P)^2^] where P=(Fo^2^+2Fc^2^)/3'
_refine_ls_weighting_scheme calc
_refine_ls_wR_factor_gt 0.0449
_refine_ls_wR_factor_ref 0.0474
_reflns_number_gt 5909
_reflns_number_total 6834
_reflns_threshold_expression >2sigma(I)
_cod_data_source_file om300581r_si_001.cif
_cod_data_source_block pSS-8
_cod_depositor_comments
;
The following automatic conversions were performed:
'_atom_site_symetry_multiplicity' tag replaced with
'_atom_site_symmetry_multiplicity'.

Automatic conversion script
Id: cif_correct_tags 1440 2010-10-19 06:21:57Z saulius 
;
_cod_database_code 4078953

loop_
_symmetry_equiv_pos_as_xyz
'x, y, z'
'-x+1/2, -y, z+1/2'
'x+1/2, -y+1/2, -z'
'-x, y+1/2, -z+1/2'

loop_
_atom_site_label
_atom_site_type_symbol
_atom_site_fract_x
_atom_site_fract_y
_atom_site_fract_z
_atom_site_U_iso_or_equiv
_atom_site_adp_type
_atom_site_occupancy
_atom_site_symmetry_multiplicity
_atom_site_calc_flag
_atom_site_refinement_flags
Rh1 Rh 0.21641(2) 0.040155(13) 0.065813(15) 0.01149(5) Uani 1 1 d .
Cl1 Cl 0.15915(7) 0.18012(4) 0.13458(5) 0.01796(16) Uani 1 1 d .
Cl2 Cl 0.05518(6) 0.06623(4) -0.04049(5) 0.01734(16) Uani 1 1 d .
S1 S 0.37103(7) 0.10603(4) -0.02306(5) 0.01329(16) Uani 1 1 d .
O1 O 0.3823(2) 0.08672(12) -0.11881(13) 0.0208(5) Uani 1 1 d .
C2 C 0.2859(3) -0.01391(15) 0.18982(17) 0.0135(6) Uani 1 1 d .
C3 C 0.1664(3) -0.05569(18) 0.17213(19) 0.0162(6) Uani 1 1 d .
H3 H 0.0945 -0.0479 0.2061 0.019 Uiso 1 1 calc R
C4 C 0.1764(3) -0.11118(18) 0.0936(2) 0.0161(7) Uani 1 1 d .
C5 C 0.0908(3) -0.16897(17) 0.0480(2) 0.0223(7) Uani 1 1 d .
H5 H 0.0096 -0.1769 0.0688 0.027 Uiso 1 1 calc R
C6 C 0.1308(3) -0.21246(18) -0.0270(2) 0.0261(8) Uani 1 1 d .
H6 H 0.0757 -0.2512 -0.0569 0.031 Uiso 1 1 calc R
C7 C 0.2536(3) -0.20076(16) -0.0613(2) 0.0236(7) Uani 1 1 d .
H7 H 0.2768 -0.2323 -0.1126 0.028 Uiso 1 1 calc R
C8 C 0.3377(3) -0.14473(17) -0.0212(2) 0.0197(7) Uani 1 1 d .
H8 H 0.4173 -0.1365 -0.0448 0.024 Uiso 1 1 calc R
C9 C 0.3005(2) -0.09905(15) 0.0578(2) 0.0128(6) Uani 1 1 d .
C1 C 0.3668(2) -0.03553(18) 0.11696(18) 0.0132(6) Uani 1 1 d .
C10 C 0.4939(3) 0.00000(17) 0.09770(19) 0.0129(6) Uani 1 1 d .
C11 C 0.5095(2) 0.06445(16) 0.03191(19) 0.0131(6) Uani 1 1 d .
C12 C 0.6285(3) 0.09423(17) 0.00297(19) 0.0162(7) Uani 1 1 d .
H12 H 0.6361 0.1369 -0.0428 0.019 Uiso 1 1 calc R
C13 C 0.7317(3) 0.05900(16) 0.04372(18) 0.0187(7) Uani 1 1 d .
H13 H 0.8106 0.0777 0.0250 0.022 Uiso 1 1 calc R
C14 C 0.7214(3) -0.00552(16) 0.11406(19) 0.0151(6) Uani 1 1 d .
C15 C 0.8280(3) -0.0405(2) 0.1576(2) 0.0208(7) Uani 1 1 d .
H15 H 0.9071 -0.0218 0.1396 0.025 Uiso 1 1 calc R
C16 C 0.8162(3) -0.10169(19) 0.2260(2) 0.0242(8) Uani 1 1 d .
H16 H 0.8873 -0.1244 0.2541 0.029 Uiso 1 1 calc R
C17 C 0.6973(3) -0.13049(18) 0.2541(2) 0.0232(8) Uani 1 1 d .
H17 H 0.6904 -0.1720 0.3010 0.028 Uiso 1 1 calc R
C18 C 0.5923(3) -0.09869(18) 0.2139(2) 0.0185(7) Uani 1 1 d .
H18 H 0.5142 -0.1186 0.2333 0.022 Uiso 1 1 calc R
C19 C 0.6009(3) -0.0352(2) 0.14266(19) 0.0142(6) Uani 1 1 d .
C21 C 0.3193(3) 0.0430(2) 0.26816(18) 0.0223(7) Uani 1 1 d .
H21A H 0.3819 0.0872 0.2515 0.033 Uiso 1 1 calc R
H21B H 0.3515 0.0041 0.3145 0.033 Uiso 1 1 calc R
H21C H 0.2463 0.0747 0.2893 0.033 Uiso 1 1 calc R
C20 C 0.3878(3) 0.22618(16) -0.0068(2) 0.0223(8) Uani 1 1 d .
H20A H 0.3161 0.2574 -0.0306 0.033 Uiso 1 1 calc R
H20B H 0.4618 0.2473 -0.0366 0.033 Uiso 1 1 calc R
H20C H 0.3945 0.2390 0.0557 0.033 Uiso 1 1 calc R
C22 C 0.2863(5) -0.2613(2) 0.2637(3) 0.0423(10) Uani 1 1 d .
H22 H 0.3148 -0.2159 0.3022 0.051 Uiso 1 1 calc R
C23 C 0.3666(4) -0.3068(2) 0.2119(3) 0.0464(11) Uani 1 1 d .
H23 H 0.4513 -0.2923 0.2145 0.056 Uiso 1 1 calc R
C24 C 0.3270(5) -0.3741(3) 0.1552(3) 0.0651(16) Uani 1 1 d .
H24 H 0.3843 -0.4050 0.1194 0.078 Uiso 1 1 calc R
C25 C 0.2014(5) -0.3964(2) 0.1510(3) 0.0593(14) Uani 1 1 d .
H25 H 0.1741 -0.4420 0.1121 0.071 Uiso 1 1 calc R
C26 C 0.1154(4) -0.3502(2) 0.2051(2) 0.0360(9) Uani 1 1 d .
H26 H 0.0309 -0.3654 0.2039 0.043 Uiso 1 1 calc R
C27 C 0.1584(4) -0.2827(2) 0.2595(2) 0.0359(9) Uani 1 1 d .
H27 H 0.1022 -0.2501 0.2946 0.043 Uiso 1 1 calc R

loop_
_atom_site_aniso_label
_atom_site_aniso_U_11
_atom_site_aniso_U_22
_atom_site_aniso_U_33
_atom_site_aniso_U_23
_atom_site_aniso_U_13
_atom_site_aniso_U_12
Rh1 0.00962(10) 0.01251(9) 0.01235(10) 0.00027(10) -0.00058(11) 0.00048(10)
Cl1 0.0193(4) 0.0148(3) 0.0197(4) -0.0045(3) -0.0010(3) 0.0031(3)
Cl2 0.0128(4) 0.0242(3) 0.0151(4) -0.0024(3) -0.0036(3) 0.0038(3)
S1 0.0116(4) 0.0141(3) 0.0141(4) 0.0023(3) -0.0007(3) 0.0006(3)
O1 0.0246(13) 0.0266(11) 0.0113(11) 0.0010(9) 0.0012(10) -0.0023(9)
C2 0.0126(14) 0.0155(13) 0.0124(13) 0.0048(10) -0.0031(15) -0.0001(13)
C3 0.0149(15) 0.0173(15) 0.0163(15) 0.0040(12) 0.0026(13) 0.0013(13)
C4 0.0148(16) 0.0121(13) 0.0215(17) 0.0055(12) -0.0026(13) 0.0010(12)
C5 0.0146(16) 0.0187(14) 0.034(2) 0.0048(14) -0.0036(15) -0.0050(12)
C6 0.031(2) 0.0156(14) 0.032(2) 0.0014(14) -0.0096(17) -0.0063(14)
C7 0.032(2) 0.0156(13) 0.0229(16) -0.0031(14) -0.0023(17) 0.0021(12)
C8 0.0218(18) 0.0161(14) 0.0212(18) 0.0027(13) 0.0015(15) 0.0054(13)
C9 0.0120(15) 0.0100(11) 0.0163(15) 0.0046(12) 0.0006(15) -0.0005(10)
C1 0.0104(13) 0.0112(12) 0.0179(15) 0.0082(13) -0.0024(12) 0.0052(13)
C10 0.0091(15) 0.0132(13) 0.0164(16) -0.0013(11) -0.0003(13) -0.0007(11)
C11 0.0097(14) 0.0144(13) 0.0153(15) 0.0008(12) -0.0003(12) 0.0033(11)
C12 0.0148(16) 0.0153(14) 0.0185(17) 0.0047(12) 0.0023(14) -0.0014(12)
C13 0.0116(15) 0.0189(14) 0.0255(17) -0.0011(12) 0.0023(14) -0.0010(12)
C14 0.0110(14) 0.0159(13) 0.0184(15) -0.0040(11) -0.0018(15) 0.0039(13)
C15 0.0094(15) 0.0233(14) 0.0295(18) -0.0020(16) -0.0035(13) -0.0011(15)
C16 0.0153(19) 0.0278(17) 0.029(2) 0.0048(15) -0.0093(15) 0.0084(14)
C17 0.023(2) 0.0210(15) 0.0251(18) 0.0074(13) -0.0073(16) 0.0035(14)
C18 0.0133(16) 0.0211(15) 0.0211(18) 0.0006(14) -0.0008(14) -0.0025(13)
C19 0.0129(14) 0.0123(12) 0.0174(15) 0.0013(13) -0.0032(12) 0.0027(13)
C21 0.0235(18) 0.0271(15) 0.0162(15) 0.0002(15) -0.0053(13) 0.0028(15)
C20 0.0242(18) 0.0103(13) 0.032(2) 0.0053(13) 0.0039(16) -0.0019(12)
C22 0.056(3) 0.0228(17) 0.048(2) 0.0071(16) 0.007(3) -0.004(2)
C23 0.036(2) 0.0297(19) 0.074(3) 0.012(2) 0.023(2) 0.0072(18)
C24 0.089(4) 0.043(3) 0.063(3) 0.005(2) 0.041(3) 0.025(3)
C25 0.115(5) 0.030(2) 0.033(2) -0.0062(17) 0.006(3) 0.010(3)
C26 0.053(3) 0.0311(19) 0.024(2) 0.0037(16) -0.0058(19) 0.0004(18)
C27 0.046(3) 0.035(2) 0.026(2) 0.0039(16) 0.006(2) 0.0097(19)

loop_
_atom_type_symbol
_atom_type_description
_atom_type_scat_dispersion_real
_atom_type_scat_dispersion_imag
_atom_type_scat_source
C C 0.0033 0.0016 'International Tables Vol C Tables 4.2.6.8 and 6.1.1.4'
H H 0.0000 0.0000 'International Tables Vol C Tables 4.2.6.8 and 6.1.1.4'
O O 0.0106 0.0060 'International Tables Vol C Tables 4.2.6.8 and 6.1.1.4'
S S 0.1246 0.1234 'International Tables Vol C Tables 4.2.6.8 and 6.1.1.4'
Cl Cl 0.1484 0.1585 'International Tables Vol C Tables 4.2.6.8 and 6.1.1.4'
Rh Rh -1.1178 0.9187 'International Tables Vol C Tables 4.2.6.8 and 6.1.1.4'

loop_
_geom_angle_atom_site_label_1
_geom_angle_atom_site_label_2
_geom_angle_atom_site_label_3
_geom_angle
C1 Rh1 C2 39.31(10)
C1 Rh1 C3 65.47(10)
C2 Rh1 C3 38.71(10)
C1 Rh1 C9 39.58(10)
C2 Rh1 C9 64.80(10)
C3 Rh1 C9 63.73(10)
C1 Rh1 C4 64.54(10)
C2 Rh1 C4 63.52(10)
C3 Rh1 C4 37.36(10)
C9 Rh1 C4 37.41(9)
C1 Rh1 S1 83.19(8)
C2 Rh1 S1 113.63(9)
C3 Rh1 S1 148.63(7)
C9 Rh1 S1 93.21(7)
C4 Rh1 S1 129.39(7)
C1 Rh1 Cl1 119.38(8)
C2 Rh1 Cl1 91.43(7)
C3 Rh1 Cl1 99.53(8)
C9 Rh1 Cl1 156.13(8)
C4 Rh1 Cl1 134.58(8)
S1 Rh1 Cl1 94.64(3)
C1 Rh1 Cl2 152.36(8)
C2 Rh1 Cl2 152.64(9)
C3 Rh1 Cl2 114.51(8)
C9 Rh1 Cl2 113.75(7)
C4 Rh1 Cl2 98.09(7)
S1 Rh1 Cl2 93.66(2)
Cl1 Rh1 Cl2 88.21(2)
O1 S1 C20 108.35(13)
O1 S1 C11 108.50(13)
C20 S1 C11 100.63(13)
O1 S1 Rh1 122.70(9)
C20 S1 Rh1 113.40(11)
C11 S1 Rh1 100.52(9)
C1 C2 C3 107.6(2)
C1 C2 C21 125.8(3)
C3 C2 C21 126.6(3)
C1 C2 Rh1 68.08(14)
C3 C2 Rh1 71.82(15)
C21 C2 Rh1 124.50(17)
C4 C3 C2 108.9(2)
C4 C3 Rh1 74.86(16)
C2 C3 Rh1 69.46(15)
C4 C3 H3 125.6
C2 C3 H3 125.6
Rh1 C3 H3 121.7
C5 C4 C3 133.1(3)
C5 C4 C9 119.0(3)
C3 C4 C9 107.9(2)
C5 C4 Rh1 127.1(2)
C3 C4 Rh1 67.78(15)
C9 C4 Rh1 68.96(14)
C6 C5 C4 118.2(3)
C6 C5 H5 120.9
C4 C5 H5 120.9
C5 C6 C7 122.4(3)
C5 C6 H6 118.8
C7 C6 H6 118.8
C8 C7 C6 121.6(3)
C8 C7 H7 119.2
C6 C7 H7 119.2
C7 C8 C9 117.9(3)
C7 C8 H8 121.0
C9 C8 H8 121.0
C8 C9 C4 120.9(3)
C8 C9 C1 131.9(3)
C4 C9 C1 107.2(2)
C8 C9 Rh1 125.90(19)
C4 C9 Rh1 73.63(15)
C1 C9 Rh1 65.69(13)
C2 C1 C9 108.1(2)
C2 C1 C10 128.9(3)
C9 C1 C10 123.0(2)
C2 C1 Rh1 72.61(15)
C9 C1 Rh1 74.74(14)
C10 C1 Rh1 116.71(18)
C11 C10 C19 119.3(3)
C11 C10 C1 119.3(2)
C19 C10 C1 121.3(2)
C10 C11 C12 122.7(3)
C10 C11 S1 117.4(2)
C12 C11 S1 119.8(2)
C13 C12 C11 118.4(2)
C13 C12 H12 120.8
C11 C12 H12 120.8
C12 C13 C14 121.4(3)
C12 C13 H13 119.3
C14 C13 H13 119.3
C15 C14 C13 121.5(3)
C15 C14 C19 118.8(2)
C13 C14 C19 119.7(3)
C16 C15 C14 120.7(3)
C16 C15 H15 119.6
C14 C15 H15 119.6
C15 C16 C17 120.3(3)
C15 C16 H16 119.9
C17 C16 H16 119.9
C18 C17 C16 121.0(3)
C18 C17 H17 119.5
C16 C17 H17 119.5
C17 C18 C19 120.3(3)
C17 C18 H18 119.9
C19 C18 H18 119.9
C18 C19 C10 122.7(3)
C18 C19 C14 119.0(3)
C10 C19 C14 118.3(3)
C2 C21 H21A 109.5
C2 C21 H21B 109.5
H21A C21 H21B 109.5
C2 C21 H21C 109.5
H21A C21 H21C 109.5
H21B C21 H21C 109.5
S1 C20 H20A 109.5
S1 C20 H20B 109.5
H20A C20 H20B 109.5
S1 C20 H20C 109.5
H20A C20 H20C 109.5
H20B C20 H20C 109.5
C23 C22 C27 119.4(4)
C23 C22 H22 120.3
C27 C22 H22 120.3
C22 C23 C24 121.3(4)
C22 C23 H23 119.3
C24 C23 H23 119.3
C23 C24 C25 119.8(4)
C23 C24 H24 120.1
C25 C24 H24 120.1
C24 C25 C26 120.0(4)
C24 C25 H25 120.0
C26 C25 H25 120.0
C27 C26 C25 118.3(4)
C27 C26 H26 120.9
C25 C26 H26 120.9
C26 C27 C22 121.2(4)
C26 C27 H27 119.4
C22 C27 H27 119.4

loop_
_geom_bond_atom_site_label_1
_geom_bond_atom_site_label_2
_geom_bond_distance
Rh1 C1 2.094(2)
Rh1 C2 2.154(3)
Rh1 C3 2.185(3)
Rh1 C9 2.217(2)
Rh1 C4 2.279(3)
Rh1 S1 2.3304(8)
Rh1 Cl1 2.3616(7)
Rh1 Cl2 2.3802(7)
S1 O1 1.471(2)
S1 C20 1.772(2)
S1 C11 1.799(3)
C2 C1 1.430(4)
C2 C3 1.439(4)
C2 C21 1.482(3)
C3 C4 1.432(4)
C3 H3 0.9300
C4 C5 1.419(4)
C4 C9 1.443(4)
C5 C6 1.361(4)
C5 H5 0.9300
C6 C7 1.421(4)
C6 H6 0.9300
C7 C8 1.354(4)
C7 H7 0.9300
C8 C9 1.417(4)
C8 H8 0.9300
C9 C1 1.464(4)
C1 C10 1.482(4)
C10 C11 1.372(4)
C10 C19 1.423(4)
C11 C12 1.412(4)
C12 C13 1.362(4)
C12 H12 0.9300
C13 C14 1.417(3)
C13 H13 0.9300
C14 C15 1.409(4)
C14 C19 1.424(4)
C15 C16 1.364(4)
C15 H15 0.9300
C16 C17 1.404(4)
C16 H16 0.9300
C17 C18 1.356(4)
C17 H17 0.9300
C18 C19 1.416(4)
C18 H18 0.9300
C21 H21A 0.9600
C21 H21B 0.9600
C21 H21C 0.9600
C20 H20A 0.9600
C20 H20B 0.9600
C20 H20C 0.9600
C22 C23 1.333(5)
C22 C27 1.404(5)
C22 H22 0.9300
C23 C24 1.365(6)
C23 H23 0.9300
C24 C25 1.382(6)
C24 H24 0.9300
C25 C26 1.399(5)
C25 H25 0.9300
C26 C27 1.356(5)
C26 H26 0.9300
C27 H27 0.9300

loop_
_geom_torsion_atom_site_label_1
_geom_torsion_atom_site_label_2
_geom_torsion_atom_site_label_3
_geom_torsion_atom_site_label_4
_geom_torsion
C1 Rh1 S1 O1 108.12(13)
C2 Rh1 S1 O1 133.60(12)
C3 Rh1 S1 O1 110.33(17)
C9 Rh1 S1 O1 69.77(13)
C4 Rh1 S1 O1 59.30(15)
Cl1 Rh1 S1 O1 -132.79(11)
Cl2 Rh1 S1 O1 -44.30(11)
C1 Rh1 S1 C20 -118.61(14)
C2 Rh1 S1 C20 -93.13(14)
C3 Rh1 S1 C20 -116.40(19)
C9 Rh1 S1 C20 -156.97(14)
C4 Rh1 S1 C20 -167.44(14)
Cl1 Rh1 S1 C20 0.47(12)
Cl2 Rh1 S1 C20 88.97(12)
C1 Rh1 S1 C11 -12.06(11)
C2 Rh1 S1 C11 13.42(11)
C3 Rh1 S1 C11 -9.86(17)
C9 Rh1 S1 C11 -50.42(11)
C4 Rh1 S1 C11 -60.89(13)
Cl1 Rh1 S1 C11 107.02(9)
Cl2 Rh1 S1 C11 -164.48(9)
C3 Rh1 C2 C1 118.4(2)
C9 Rh1 C2 C1 39.66(15)
C4 Rh1 C2 C1 81.38(16)
S1 Rh1 C2 C1 -42.39(16)
Cl1 Rh1 C2 C1 -138.09(15)
Cl2 Rh1 C2 C1 133.04(17)
C1 Rh1 C2 C3 -118.4(2)
C9 Rh1 C2 C3 -78.75(15)
C4 Rh1 C2 C3 -37.02(14)
S1 Rh1 C2 C3 -160.80(13)
Cl1 Rh1 C2 C3 103.51(14)
Cl2 Rh1 C2 C3 14.6(2)
C1 Rh1 C2 C21 119.2(3)
C3 Rh1 C2 C21 -122.4(3)
C9 Rh1 C2 C21 158.9(3)
C4 Rh1 C2 C21 -159.4(3)
S1 Rh1 C2 C21 76.8(3)
Cl1 Rh1 C2 C21 -18.9(3)
Cl2 Rh1 C2 C21 -107.8(2)
C1 C2 C3 C4 6.1(3)
C21 C2 C3 C4 -175.1(2)
Rh1 C2 C3 C4 64.98(19)
C1 C2 C3 Rh1 -58.89(17)
C21 C2 C3 Rh1 119.9(3)
C1 Rh1 C3 C4 -79.57(17)
C2 Rh1 C3 C4 -117.3(2)
C9 Rh1 C3 C4 -35.59(15)
S1 Rh1 C3 C4 -82.0(2)
Cl1 Rh1 C3 C4 162.38(15)
Cl2 Rh1 C3 C4 69.98(16)
C1 Rh1 C3 C2 37.78(14)
C9 Rh1 C3 C2 81.76(16)
C4 Rh1 C3 C2 117.3(2)
S1 Rh1 C3 C2 35.4(2)
Cl1 Rh1 C3 C2 -80.28(14)
Cl2 Rh1 C3 C2 -172.67(12)
C2 C3 C4 C5 177.8(3)
Rh1 C3 C4 C5 -120.7(3)
C2 C3 C4 C9 -4.1(3)
Rh1 C3 C4 C9 57.39(18)
C2 C3 C4 Rh1 -61.53(17)
C1 Rh1 C4 C5 -149.7(3)
C2 Rh1 C4 C5 166.4(3)
C3 Rh1 C4 C5 128.1(3)
C9 Rh1 C4 C5 -111.2(3)
S1 Rh1 C4 C5 -93.8(3)
Cl1 Rh1 C4 C5 103.3(3)
Cl2 Rh1 C4 C5 7.8(3)
C1 Rh1 C4 C3 82.30(17)
C2 Rh1 C4 C3 38.36(16)
C9 Rh1 C4 C3 120.8(2)
S1 Rh1 C4 C3 138.17(14)
Cl1 Rh1 C4 C3 -24.8(2)
Cl2 Rh1 C4 C3 -120.28(15)
C1 Rh1 C4 C9 -38.50(17)
C2 Rh1 C4 C9 -82.43(18)
C3 Rh1 C4 C9 -120.8(2)
S1 Rh1 C4 C9 17.4(2)
Cl1 Rh1 C4 C9 -145.58(14)
Cl2 Rh1 C4 C9 118.92(16)
C3 C4 C5 C6 179.4(3)
C9 C4 C5 C6 1.5(4)
Rh1 C4 C5 C6 86.1(3)
C4 C5 C6 C7 -1.0(4)
C5 C6 C7 C8 -0.5(5)
C6 C7 C8 C9 1.3(4)
C7 C8 C9 C4 -0.7(4)
C7 C8 C9 C1 179.6(3)
C7 C8 C9 Rh1 -92.3(3)
C5 C4 C9 C8 -0.7(4)
C3 C4 C9 C8 -179.1(2)
Rh1 C4 C9 C8 -122.4(2)
C5 C4 C9 C1 179.0(2)
C3 C4 C9 C1 0.6(3)
Rh1 C4 C9 C1 57.31(16)
C5 C4 C9 Rh1 121.7(2)
C3 C4 C9 Rh1 -56.67(18)
C1 Rh1 C9 C8 -125.3(3)
C2 Rh1 C9 C8 -164.7(3)
C3 Rh1 C9 C8 152.1(3)
C4 Rh1 C9 C8 116.6(3)
S1 Rh1 C9 C8 -50.0(2)
Cl1 Rh1 C9 C8 -159.12(18)
Cl2 Rh1 C9 C8 45.4(3)
C1 Rh1 C9 C4 118.1(2)
C2 Rh1 C9 C4 78.70(18)
C3 Rh1 C9 C4 35.54(16)
S1 Rh1 C9 C4 -166.64(16)
Cl1 Rh1 C9 C4 84.3(2)
Cl2 Rh1 C9 C4 -71.21(17)
C2 Rh1 C9 C1 -39.39(16)
C3 Rh1 C9 C1 -82.55(17)
C4 Rh1 C9 C1 -118.1(2)
S1 Rh1 C9 C1 75.27(15)
Cl1 Rh1 C9 C1 -33.8(3)
Cl2 Rh1 C9 C1 170.69(13)
C3 C2 C1 C9 -5.6(3)
C21 C2 C1 C9 175.6(2)
Rh1 C2 C1 C9 -66.89(17)
C3 C2 C1 C10 171.9(2)
C21 C2 C1 C10 -6.9(4)
Rh1 C2 C1 C10 110.6(3)
C3 C2 C1 Rh1 61.27(17)
C21 C2 C1 Rh1 -117.6(2)
C8 C9 C1 C2 -177.2(3)
C4 C9 C1 C2 3.1(3)
Rh1 C9 C1 C2 65.48(17)
C8 C9 C1 C10 5.1(4)
C4 C9 C1 C10 -174.6(2)
Rh1 C9 C1 C10 -112.2(2)
C8 C9 C1 Rh1 117.3(3)
C4 C9 C1 Rh1 -62.38(18)
C3 Rh1 C1 C2 -37.21(15)
C9 Rh1 C1 C2 -115.0(2)
C4 Rh1 C1 C2 -78.58(17)
S1 Rh1 C1 C2 141.53(15)
Cl1 Rh1 C1 C2 50.03(17)
Cl2 Rh1 C1 C2 -133.61(15)
C2 Rh1 C1 C9 115.0(2)
C3 Rh1 C1 C9 77.79(16)
C4 Rh1 C1 C9 36.41(15)
S1 Rh1 C1 C9 -103.47(15)
Cl1 Rh1 C1 C9 165.03(13)
Cl2 Rh1 C1 C9 -18.6(3)
C2 Rh1 C1 C10 -125.3(3)
C3 Rh1 C1 C10 -162.6(2)
C9 Rh1 C1 C10 119.7(3)
C4 Rh1 C1 C10 156.1(2)
S1 Rh1 C1 C10 16.18(19)
Cl1 Rh1 C1 C10 -75.3(2)
Cl2 Rh1 C1 C10 101.0(2)
C2 C1 C10 C11 -104.3(3)
C9 C1 C10 C11 72.9(3)
Rh1 C1 C10 C11 -15.7(3)
C2 C1 C10 C19 79.3(4)
C9 C1 C10 C19 -103.5(3)
Rh1 C1 C10 C19 167.9(2)
C19 C10 C11 C12 3.6(4)
C1 C10 C11 C12 -172.9(2)
C19 C10 C11 S1 179.7(2)
C1 C10 C11 S1 3.2(3)
O1 S1 C11 C10 -121.4(2)
C20 S1 C11 C10 125.0(2)
Rh1 S1 C11 C10 8.5(2)
O1 S1 C11 C12 54.8(2)
C20 S1 C11 C12 -58.8(2)
Rh1 S1 C11 C12 -175.27(19)
C10 C11 C12 C13 -1.6(4)
S1 C11 C12 C13 -177.6(2)
C11 C12 C13 C14 -0.5(4)
C12 C13 C14 C15 -178.6(3)
C12 C13 C14 C19 0.6(4)
C13 C14 C15 C16 179.1(3)
C19 C14 C15 C16 -0.1(4)
C14 C15 C16 C17 -0.1(5)
C15 C16 C17 C18 0.3(5)
C16 C17 C18 C19 -0.2(4)
C17 C18 C19 C10 179.6(3)
C17 C18 C19 C14 0.0(4)
C11 C10 C19 C18 177.1(3)
C1 C10 C19 C18 -6.5(4)
C11 C10 C19 C14 -3.3(4)
C1 C10 C19 C14 173.1(2)
C15 C14 C19 C18 0.1(4)
C13 C14 C19 C18 -179.1(2)
C15 C14 C19 C10 -179.5(3)
C13 C14 C19 C10 1.3(4)
C27 C22 C23 C24 -0.4(6)
C22 C23 C24 C25 -0.2(7)
C23 C24 C25 C26 -0.4(6)
C24 C25 C26 C27 1.4(6)
C25 C26 C27 C22 -2.0(5)
C23 C22 C27 C26 1.5(6)
